data_7111044
loop_
_publ_author_name
'Hao, Xiang'
'Wei, Yongge'
'Zhang, Shiwei'

_publ_section_title
;
 Crystal structure and metamagnetic property of a 2-D layered complex,
 [FeII(N3)2(pyz)]n (pyz = pyrazine)
;
_journal_issue 22
_journal_name_full 'Chemical Communications'
_journal_page_first 2271
_journal_paper_doi 10.1039/b005137n
_journal_year 2000
_chemical_formula_sum 'C4 H4 Fe N8'
_chemical_formula_weight 219.98
_chemical_name_systematic
; 
 ? 
;
_space_group_IT_number 63
_symmetry_cell_setting orthorhombic
_symmetry_space_group_name_Hall '-C 2c 2'
_symmetry_space_group_name_H-M 'C m c m'
_atom_sites_solution_hydrogens difmap
_atom_sites_solution_primary direct
_atom_sites_solution_secondary difmap
_audit_creation_method SHELXL-97
_cell_angle_alpha 90.00
_cell_angle_beta 90.00
_cell_angle_gamma 90.00
_cell_formula_units_Z 4
_cell_length_a 15.197(3)
_cell_length_b 7.2010(10)
_cell_length_c 6.6720(10)
_cell_measurement_reflns_used 25
_cell_measurement_temperature 293(2)
_cell_measurement_theta_max 12.5
_cell_measurement_theta_min 5
_cell_volume 730.1(2)
_computing_cell_refinement
;   
MSC/AFC Diffractometer Control Software (Molecular Structure Corporation, 1994)
;
_computing_data_collection
;
MSC/AFC Diffractometer Control Software (Molecular Structure Corporation, 1994)
;
_computing_data_reduction 'TEXSAN (Molecular Structure Corporation, 1997)'
_computing_molecular_graphics 'XP in SHELXTL (Siemens, 1990)'
_computing_publication_material 'SHELXL97 CIFTAB (Sheldrick, 1997)'
_computing_structure_refinement 'SHELXL97 (Sheldrick, 1997)'
_computing_structure_solution 'SHELXS97 (Sheldrick, 1997)'
_diffrn_ambient_temperature 293(2)
_diffrn_measured_fraction_theta_full 0.470
_diffrn_measured_fraction_theta_max 0.470
_diffrn_measurement_device_type 'Rigaku AFC6S'
_diffrn_measurement_method \w-2\q
_diffrn_radiation_monochromator graphite
_diffrn_radiation_source 'fine-focus sealed tube'
_diffrn_radiation_type MoK\a
_diffrn_radiation_wavelength 0.71073
_diffrn_reflns_av_R_equivalents 0.0000
_diffrn_reflns_av_sigmaI/netI 0.0200
_diffrn_reflns_limit_h_max 18
_diffrn_reflns_limit_h_min 0
_diffrn_reflns_limit_k_max 9
_diffrn_reflns_limit_k_min 0
_diffrn_reflns_limit_l_max 0
_diffrn_reflns_limit_l_min -8
_diffrn_reflns_number 431
_diffrn_reflns_theta_full 26.47
_diffrn_reflns_theta_max 26.47
_diffrn_reflns_theta_min 3.13
_diffrn_standards_interval_count 200
_diffrn_standards_number 3
_exptl_absorpt_coefficient_mu 2.024
_exptl_absorpt_correction_T_max 1.0000
_exptl_absorpt_correction_T_min 0.4935
_exptl_absorpt_correction_type psi-scan
_exptl_crystal_colour 'dark red'
_exptl_crystal_density_diffrn 2.001
_exptl_crystal_density_method 'not measured'
_exptl_crystal_description plate-like
_exptl_crystal_F_000 440
_exptl_crystal_size_max 0.35
_exptl_crystal_size_mid 0.25
_exptl_crystal_size_min 0.08
_refine_diff_density_max 1.762
_refine_diff_density_min -1.203
_refine_diff_density_rms 0.215
_refine_ls_extinction_method none
_refine_ls_goodness_of_fit_ref 1.101
_refine_ls_hydrogen_treatment isotropically
_refine_ls_matrix_type 'Full matrix'
_refine_ls_number_parameters 42
_refine_ls_number_reflns 431
_refine_ls_number_restraints 0
_refine_ls_restrained_S_all 1.101
_refine_ls_R_factor_all 0.0707
_refine_ls_R_factor_gt 0.0647
_refine_ls_shift/su_max 0.000
_refine_ls_shift/su_mean 0.000
_refine_ls_structure_factor_coef Fsqd
_refine_ls_weighting_details 'w=1/[\s^2^(Fo^2^)+(0.1401P)^2^+0.0000P] where P=(Fo^2^+2Fc^2^)/3'
_refine_ls_weighting_scheme calc
_refine_ls_wR_factor_gt 0.1648
_refine_ls_wR_factor_ref 0.1741
_reflns_number_gt 364
_reflns_number_total 431
_reflns_threshold_expression >2sigma(I)
_cod_data_source_file b005137nsup1.cif
_cod_data_source_block fepsi
_cod_depositor_comments
;
The following automatic conversions were performed:

'_symmetry_cell_setting' value 'Orthorhombic' changed to
'orthorhombic' according to
/home/saulius/struct/CIF-dictionaries/cif_core.dic dictionary named
'cif_core.dic' version 2.4.2 from
2011-04-26.

'_exptl_absorpt_correction_type' value 'Psi scan'
changed to 'psi-scan' according to
/home/saulius/struct/CIF-dictionaries/cif_core.dic dictionary named
'cif_core.dic' version 2.4.2 from 2011-04-26.

Automatic conversion script
Id: cif_fix_values 1891 2012-01-12 08:04:46Z andrius 

The following automatic conversions were performed:

'_refine_ls_weighting_scheme' value 'calc
w=1/[\s^2^(Fo^2^)+(0.1401P)^2^+0.0000P] where P=(Fo^2^+2Fc^2^)/3' was
changed to 'calc'. New tag '_refine_ls_weighting_details' was
created. The value of the new tag was set to
'w=1/[\s^2^(Fo^2^)+(0.1401P)^2^+0.0000P] where P=(Fo^2^+2Fc^2^)/3'.

Automatic conversion script
Id: cif_fix_values 3143 2015-03-26 13:38:13Z robertas 
;
_cod_original_sg_symbol_H-M Cmcm
_cod_database_code 7111044

loop_
_symmetry_equiv_pos_as_xyz
'x, y, z'
'-x, -y, z+1/2'
'-x, y, -z+1/2'
'x, -y, -z'
'x+1/2, y+1/2, z'
'-x+1/2, -y+1/2, z+1/2'
'-x+1/2, y+1/2, -z+1/2'
'x+1/2, -y+1/2, -z'
'-x, -y, -z'
'x, y, -z-1/2'
'x, -y, z-1/2'
'-x, y, z'
'-x+1/2, -y+1/2, -z'
'x+1/2, y+1/2, -z-1/2'
'x+1/2, -y+1/2, z-1/2'
'-x+1/2, y+1/2, z'

loop_
_atom_site_label
_atom_site_type_symbol
_atom_site_fract_x
_atom_site_fract_y
_atom_site_fract_z
_atom_site_U_iso_or_equiv
_atom_site_adp_type
_atom_site_occupancy
_atom_site_calc_flag
_atom_site_refinement_flags
Fe Fe 0.0000 0.0000 0.0000 0.0158(5) Uani 1 d S
N1 N 0.0000 0.3049(8) -0.0001(3) 0.0187(11) Uani 1 d S
C C 0.0742(3) 0.4038(6) -0.0001(3) 0.0255(10) Uani 1 d .
H H 0.132(4) 0.330(5) -0.005(3) 0.012(12) Uiso 1 d .
N2 N -0.0924(3) -0.0041(3) 0.2500 0.0203(11) Uani 1 d S
N3 N -0.1683(3) 0.0418(6) 0.2500 0.0289(9) Uani 1 d S
N4 N -0.2393(3) 0.0861(10) 0.2500 0.0644(17) Uani 1 d S

loop_
_atom_site_aniso_label
_atom_site_aniso_U_11
_atom_site_aniso_U_22
_atom_site_aniso_U_33
_atom_site_aniso_U_23
_atom_site_aniso_U_13
_atom_site_aniso_U_12
Fe 0.0131(8) 0.0237(8) 0.0108(7) -0.00051(18) 0.000 0.000
N1 0.017(2) 0.028(2) 0.011(2) 0.0005(8) 0.000 0.000
C 0.017(2) 0.032(2) 0.028(2) 0.0016(7) 0.0016(8) 0.0013(18)
N2 0.013(2) 0.032(2) 0.016(2) 0.000 0.000 -0.0001(9)
N3 0.020(2) 0.0483(18) 0.0184(18) 0.000 0.000 0.0017(18)
N4 0.024(2) 0.113(5) 0.057(3) 0.000 0.000 0.017(3)

loop_
_atom_type_symbol
_atom_type_description
_atom_type_scat_dispersion_real
_atom_type_scat_dispersion_imag
_atom_type_scat_source
C C 0.0033 0.0016 'International Tables Vol C Tables 4.2.6.8 and 6.1.1.4'
H H 0.0000 0.0000 'International Tables Vol C Tables 4.2.6.8 and 6.1.1.4'
N N 0.0061 0.0033 'International Tables Vol C Tables 4.2.6.8 and 6.1.1.4'
Fe Fe 0.3463 0.8444 'International Tables Vol C Tables 4.2.6.8 and 6.1.1.4'

loop_
_geom_angle_atom_site_label_1
_geom_angle_atom_site_label_2
_geom_angle_atom_site_label_3
_geom_angle
_geom_angle_site_symmetry_1
_geom_angle_site_symmetry_3
N2 Fe N2 180.0 3 11
N2 Fe N2 99.85(19) 3 9
N2 Fe N2 80.15(19) 11 9
N2 Fe N2 80.15(19) 3 .
N2 Fe N2 99.85(19) 11 .
N2 Fe N2 180.0 9 .
N2 Fe N1 90.79(7) 3 .
N2 Fe N1 89.21(7) 11 .
N2 Fe N1 89.21(7) 9 .
N2 Fe N1 90.79(7) . .
N2 Fe N1 89.21(7) 3 9
N2 Fe N1 90.79(7) 11 9
N2 Fe N1 90.79(7) 9 9
N2 Fe N1 89.21(7) . 9
N1 Fe N1 180.0 . 9
C N1 C 115.5(5) . 12
C N1 Fe 122.3(3) . .
C N1 Fe 122.3(3) 12 .
N1 C C 122.3(3) . 4_565
N3 N2 Fe 127.97(10) . 2
N3 N2 Fe 127.97(10) . .
Fe N2 Fe 99.83(19) 2 .
N4 N3 N2 179.5(6) . .

loop_
_geom_bond_atom_site_label_1
_geom_bond_atom_site_label_2
_geom_bond_distance
_geom_bond_site_symmetry_2
Fe N2 2.180(3) 3
Fe N2 2.180(3) 11
Fe N2 2.180(3) 9
Fe N2 2.180(3) .
Fe N1 2.196(6) .
Fe N1 2.196(6) 9
N1 C 1.334(5) .
N1 C 1.334(5) 12
C C 1.385(9) 4_565
N2 N3 1.201(7) .
N2 Fe 2.180(3) 2
N3 N4 1.125(6) .
